data_1504355
loop_
_publ_author_name
'Burba, Christopher M.'
'Rocher, Nathalie M.'
'Frech, Roger'
'Powell, Douglas R.'

_publ_section_title
;
 Cation-anion interactions in 1-ethyl-3-methylimidazolium
 trifluoromethanesulfonate-based ionic liquid electrolytes.
;
_journal_issue 10
_journal_name_full 'The journal of physical chemistry. B'
_journal_page_first 2991
_journal_page_last 2995
_journal_paper_doi 10.1021/jp076577l
_journal_volume 112
_journal_year 2008
_chemical_formula_moiety 'C6 H11 N2, Li, 2(C F3 O3 S)'
_chemical_formula_sum 'C8 H11 F6 Li N2 O6 S2'
_chemical_formula_weight 416.25
_chemical_name_systematic
; 
 ? 
;
_space_group_IT_number 14
_symmetry_cell_setting monoclinic
_symmetry_space_group_name_Hall '-P 2ybc'
_symmetry_space_group_name_H-M 'P 1 21/c 1'
_atom_sites_solution_hydrogens geom
_atom_sites_solution_primary direct
_atom_sites_solution_secondary difmap
_audit_creation_method SHELXL-97
_cell_angle_alpha 90.00
_cell_angle_beta 94.012(7)
_cell_angle_gamma 90.00
_cell_formula_units_Z 4
_cell_length_a 10.105(3)
_cell_length_b 18.676(5)
_cell_length_c 8.512(2)
_cell_measurement_reflns_used 2816
_cell_measurement_temperature 100(2)
_cell_measurement_theta_max 26.56
_cell_measurement_theta_min 2.30
_cell_volume 1602.5(7)
_computing_cell_refinement 'Bruker SMART'
_computing_data_collection 'Bruker SMART'
_computing_data_reduction 'Bruker SAINT'
_computing_molecular_graphics 'SHELXTL (Sheldrick, 2000)'
_computing_publication_material 'SHELXTL (Sheldrick, 2000)'
_computing_structure_refinement 'SHELXTL (Sheldrick, 2000)'
_computing_structure_solution 'SHELXTL (Sheldrick, 2000)'
_diffrn_ambient_temperature 100(2)
_diffrn_measured_fraction_theta_full 1.000
_diffrn_measured_fraction_theta_max 1.000
_diffrn_measurement_device_type 'Bruker APEX'
_diffrn_measurement_method '\w scans'
_diffrn_radiation_monochromator graphite
_diffrn_radiation_source 'fine-focus sealed tube'
_diffrn_radiation_type MoK\a
_diffrn_radiation_wavelength 0.71073
_diffrn_reflns_av_R_equivalents 0.0800
_diffrn_reflns_av_sigmaI/netI 0.0637
_diffrn_reflns_limit_h_max 12
_diffrn_reflns_limit_h_min -12
_diffrn_reflns_limit_k_max 22
_diffrn_reflns_limit_k_min -22
_diffrn_reflns_limit_l_max 10
_diffrn_reflns_limit_l_min -10
_diffrn_reflns_number 12782
_diffrn_reflns_theta_full 25.00
_diffrn_reflns_theta_max 25.00
_diffrn_reflns_theta_min 2.02
_diffrn_standards_number 0
_exptl_absorpt_coefficient_mu 0.426
_exptl_absorpt_correction_T_max 0.987
_exptl_absorpt_correction_T_min 0.852
_exptl_absorpt_correction_type multi-scan
_exptl_absorpt_process_details 'SADABS (Sheldrick, 2002)'
_exptl_crystal_colour colorless
_exptl_crystal_density_diffrn 1.725
_exptl_crystal_density_method 'not measured'
_exptl_crystal_description needle
_exptl_crystal_F_000 840
_exptl_crystal_size_max 0.38
_exptl_crystal_size_mid 0.09
_exptl_crystal_size_min 0.03
_refine_diff_density_max 0.742
_refine_diff_density_min -0.426
_refine_diff_density_rms 0.115
_refine_ls_extinction_method none
_refine_ls_goodness_of_fit_ref 1.139
_refine_ls_hydrogen_treatment constr
_refine_ls_matrix_type full
_refine_ls_number_parameters 226
_refine_ls_number_reflns 2815
_refine_ls_number_restraints 0
_refine_ls_restrained_S_all 1.139
_refine_ls_R_factor_all 0.1023
_refine_ls_R_factor_gt 0.0679
_refine_ls_shift/su_max 0.000
_refine_ls_shift/su_mean 0.000
_refine_ls_structure_factor_coef Fsqd
_refine_ls_weighting_details 'calc w=1/[\s^2^(Fo^2^)+(0.0710P)^2^+9.4000P] where P=(Fo^2^+2Fc^2^)/3'
_refine_ls_weighting_scheme calc
_refine_ls_wR_factor_gt 0.1884
_refine_ls_wR_factor_ref 0.2041
_reflns_number_gt 1947
_reflns_number_total 2815
_reflns_threshold_expression I>2\s(I)
_cod_data_source_file jp076577l-file002.cif
_cod_data_source_block rf5088a
_cod_depositor_comments
;
The following automatic conversions were performed:

'_symmetry_cell_setting' value 'Monoclinic' changed to 'monoclinic'
according to /home/saulius/struct/CIF-dictionaries/cif_core.dic
dictionary named 'cif_core.dic' version 2.4.1 from 2010-06-29.

Automatic conversion script
Id: cif_fix_values 1715 2011-07-08 13:25:40Z adriana 
;
_cod_database_code 1504355

loop_
_symmetry_equiv_pos_as_xyz
'x, y, z'
'-x, y+1/2, -z+1/2'
'-x, -y, -z'
'x, -y-1/2, z-1/2'

loop_
_atom_site_label
_atom_site_type_symbol
_atom_site_fract_x
_atom_site_fract_y
_atom_site_fract_z
_atom_site_U_iso_or_equiv
_atom_site_adp_type
_atom_site_occupancy
_atom_site_symmetry_multiplicity
_atom_site_calc_flag
_atom_site_refinement_flags
C1 C 0.7131(6) 0.4842(3) 0.3344(7) 0.0210(14) Uani 1 1 d .
H1 H 0.7217 0.4729 0.4435 0.025 Uiso 1 1 calc R
N2 N 0.6330(5) 0.5338(3) 0.2692(6) 0.0218(12) Uani 1 1 d .
C3 C 0.6477(7) 0.5341(4) 0.1097(8) 0.0261(16) Uani 1 1 d .
H3 H 0.6024 0.5638 0.0330 0.031 Uiso 1 1 calc R
C4 C 0.7397(7) 0.4836(4) 0.0839(8) 0.0309(17) Uani 1 1 d .
H4 H 0.7714 0.4716 -0.0152 0.037 Uiso 1 1 calc R
N5 N 0.7790(5) 0.4530(3) 0.2250(6) 0.0247(13) Uani 1 1 d .
C6 C 0.5317(7) 0.5735(4) 0.3468(10) 0.039(2) Uani 1 1 d .
H6A H 0.5548 0.5748 0.4605 0.059 Uiso 1 1 d R
H6B H 0.4456 0.5498 0.3264 0.059 Uiso 1 1 d R
H6C H 0.5266 0.6225 0.3056 0.059 Uiso 1 1 d R
C7 C 0.8803(7) 0.3973(4) 0.2554(8) 0.0297(16) Uani 1 1 d .
H7A H 0.8808 0.3651 0.1632 0.036 Uiso 1 1 calc R
H7B H 0.8584 0.3684 0.3475 0.036 Uiso 1 1 calc R
C8 C 1.0144(8) 0.4299(4) 0.2864(11) 0.046(2) Uani 1 1 d .
H8A H 1.0804 0.3920 0.3065 0.070 Uiso 1 1 d R
H8B H 1.0142 0.4614 0.3785 0.070 Uiso 1 1 d R
H8C H 1.0368 0.4579 0.1944 0.070 Uiso 1 1 d R
Li1 Li 0.6579(10) 0.2618(6) -0.0167(12) 0.022(2) Uani 1 1 d .
S1A S 0.81777(15) 0.15772(8) 0.22690(18) 0.0194(4) Uani 1 1 d .
O1A O 0.7554(5) 0.1675(2) 0.3713(5) 0.0249(10) Uani 1 1 d .
O2A O 0.8063(5) 0.0866(2) 0.1634(5) 0.0296(11) Uani 1 1 d .
O3A O 0.7947(5) 0.2149(3) 0.1159(5) 0.0292(11) Uani 1 1 d .
C1A C 0.9931(7) 0.1664(4) 0.2859(8) 0.0273(16) Uani 1 1 d .
F1A F 1.0656(4) 0.1563(3) 0.1638(5) 0.0468(12) Uani 1 1 d .
F2A F 1.0212(4) 0.2310(2) 0.3451(5) 0.0441(12) Uani 1 1 d .
F3A F 1.0297(4) 0.1181(2) 0.3950(5) 0.0441(12) Uani 1 1 d .
S1B S 0.48407(16) 0.33727(9) 0.23678(18) 0.0197(4) Uani 1 1 d .
O1B O 0.5698(4) 0.3143(2) 0.3695(5) 0.0257(11) Uani 1 1 d .
O2B O 0.5210(5) 0.3130(3) 0.0848(5) 0.0309(12) Uani 1 1 d .
O3B O 0.4466(5) 0.4114(2) 0.2402(5) 0.0272(11) Uani 1 1 d .
C1B C 0.3287(6) 0.2912(3) 0.2625(7) 0.0210(14) Uani 1 1 d .
F1B F 0.2393(4) 0.3068(2) 0.1471(5) 0.0324(10) Uani 1 1 d .
F2B F 0.2809(4) 0.3104(2) 0.3986(4) 0.0312(10) Uani 1 1 d .
F3B F 0.3448(4) 0.2203(2) 0.2651(5) 0.0393(11) Uani 1 1 d .

loop_
_atom_site_aniso_label
_atom_site_aniso_U_11
_atom_site_aniso_U_22
_atom_site_aniso_U_33
_atom_site_aniso_U_23
_atom_site_aniso_U_13
_atom_site_aniso_U_12
C1 0.028(4) 0.017(3) 0.018(3) 0.000(3) 0.002(3) -0.002(3)
N2 0.027(3) 0.015(3) 0.023(3) 0.004(2) 0.000(2) 0.000(2)
C3 0.040(4) 0.019(3) 0.018(3) 0.009(3) -0.004(3) -0.006(3)
C4 0.037(4) 0.028(4) 0.028(4) 0.000(3) -0.002(3) -0.014(3)
N5 0.027(3) 0.021(3) 0.026(3) 0.002(2) 0.000(2) -0.005(2)
C6 0.029(4) 0.018(4) 0.071(6) 0.001(4) 0.009(4) 0.008(3)
C7 0.034(4) 0.026(4) 0.030(4) -0.003(3) 0.007(3) 0.003(3)
C8 0.038(5) 0.033(4) 0.068(6) -0.014(4) -0.005(4) 0.011(4)
Li1 0.020(6) 0.028(6) 0.019(5) -0.001(5) 0.000(4) 0.000(5)
S1A 0.0198(8) 0.0191(8) 0.0190(8) -0.0014(7) -0.0008(6) -0.0010(7)
O1A 0.033(3) 0.021(2) 0.021(2) -0.0022(19) 0.006(2) -0.001(2)
O2A 0.033(3) 0.027(3) 0.030(3) -0.012(2) 0.002(2) 0.000(2)
O3A 0.029(3) 0.033(3) 0.025(2) 0.010(2) -0.004(2) -0.002(2)
C1A 0.033(4) 0.030(4) 0.019(3) 0.000(3) 0.001(3) 0.000(3)
F1A 0.026(2) 0.066(3) 0.049(3) -0.005(2) 0.010(2) -0.002(2)
F2A 0.034(2) 0.036(3) 0.060(3) -0.008(2) -0.012(2) -0.013(2)
F3A 0.034(2) 0.047(3) 0.050(3) 0.012(2) -0.013(2) 0.010(2)
S1B 0.0226(9) 0.0187(8) 0.0178(8) 0.0003(6) 0.0010(6) -0.0006(7)
O1B 0.030(3) 0.024(3) 0.022(2) 0.0031(19) -0.008(2) 0.003(2)
O2B 0.027(3) 0.049(3) 0.018(2) -0.007(2) 0.007(2) -0.001(2)
O3B 0.037(3) 0.016(2) 0.028(3) 0.004(2) -0.002(2) -0.001(2)
C1B 0.026(4) 0.014(3) 0.023(3) 0.002(3) 0.003(3) 0.002(3)
F1B 0.026(2) 0.034(2) 0.036(2) -0.0006(19) -0.0058(17) 0.0011(18)
F2B 0.030(2) 0.040(2) 0.025(2) -0.0005(18) 0.0065(17) -0.0032(18)
F3B 0.041(3) 0.017(2) 0.060(3) 0.0017(19) -0.004(2) -0.0015(18)

loop_
_atom_type_symbol
_atom_type_description
_atom_type_scat_dispersion_real
_atom_type_scat_dispersion_imag
_atom_type_scat_source
C C 0.0033 0.0016 'International Tables Vol C Tables 4.2.6.8 and 6.1.1.4'
H H 0.0000 0.0000 'International Tables Vol C Tables 4.2.6.8 and 6.1.1.4'
Li Li -0.0003 0.0001 'International Tables Vol C Tables 4.2.6.8 and 6.1.1.4'
N N 0.0061 0.0033 'International Tables Vol C Tables 4.2.6.8 and 6.1.1.4'
O O 0.0106 0.0060 'International Tables Vol C Tables 4.2.6.8 and 6.1.1.4'
F F 0.0171 0.0103 'International Tables Vol C Tables 4.2.6.8 and 6.1.1.4'
S S 0.1246 0.1234 'International Tables Vol C Tables 4.2.6.8 and 6.1.1.4'

loop_
_geom_angle_atom_site_label_1
_geom_angle_atom_site_label_2
_geom_angle_atom_site_label_3
_geom_angle
_geom_angle_site_symmetry_1
_geom_angle_site_symmetry_3
N5 C1 N2 109.6(6) . .
N5 C1 H1 125.2 . .
N2 C1 H1 125.2 . .
C1 N2 C3 108.1(5) . .
C1 N2 C6 126.3(6) . .
C3 N2 C6 124.9(6) . .
C4 C3 N2 106.3(6) . .
C4 C3 H3 126.9 . .
N2 C3 H3 126.9 . .
C3 C4 N5 108.1(6) . .
C3 C4 H4 126.0 . .
N5 C4 H4 126.0 . .
C1 N5 C4 107.9(6) . .
C1 N5 C7 124.6(6) . .
C4 N5 C7 127.4(6) . .
N2 C6 H6A 109.5 . .
N2 C6 H6B 109.5 . .
H6A C6 H6B 109.5 . .
N2 C6 H6C 109.5 . .
H6A C6 H6C 109.5 . .
H6B C6 H6C 109.5 . .
N5 C7 C8 110.8(6) . .
N5 C7 H7A 109.5 . .
C8 C7 H7A 109.5 . .
N5 C7 H7B 109.5 . .
C8 C7 H7B 109.5 . .
H7A C7 H7B 108.1 . .
C7 C8 H8A 109.5 . .
C7 C8 H8B 109.5 . .
H8A C8 H8B 109.5 . .
C7 C8 H8C 109.5 . .
H8A C8 H8C 109.5 . .
H8B C8 H8C 109.5 . .
O1B Li1 O3A 104.4(5) 4_565 .
O1B Li1 O2B 105.8(5) 4_565 .
O3A Li1 O2B 117.9(6) . .
O1B Li1 O1A 119.6(6) 4_565 4_565
O3A Li1 O1A 103.3(5) . 4_565
O2B Li1 O1A 106.7(6) . 4_565
O1A S1A O3A 114.2(3) . .
O1A S1A O2A 114.4(3) . .
O3A S1A O2A 115.8(3) . .
O1A S1A C1A 103.4(3) . .
O3A S1A C1A 103.1(3) . .
O2A S1A C1A 103.8(3) . .
S1A O1A Li1 141.2(4) . 4_566
S1A O3A Li1 143.1(4) . .
F1A C1A F3A 108.0(6) . .
F1A C1A F2A 108.1(6) . .
F3A C1A F2A 108.1(5) . .
F1A C1A S1A 110.6(5) . .
F3A C1A S1A 110.6(5) . .
F2A C1A S1A 111.4(5) . .
O3B S1B O1B 114.6(3) . .
O3B S1B O2B 113.9(3) . .
O1B S1B O2B 115.5(3) . .
O3B S1B C1B 102.9(3) . .
O1B S1B C1B 104.0(3) . .
O2B S1B C1B 103.8(3) . .
S1B O1B Li1 148.7(4) . 4_566
S1B O2B Li1 142.5(4) . .
F1B C1B F3B 107.9(5) . .
F1B C1B F2B 108.4(5) . .
F3B C1B F2B 107.7(5) . .
F1B C1B S1B 110.9(4) . .
F3B C1B S1B 111.5(4) . .
F2B C1B S1B 110.2(4) . .

loop_
_geom_bond_atom_site_label_1
_geom_bond_atom_site_label_2
_geom_bond_distance
_geom_bond_site_symmetry_2
C1 N5 1.318(8) .
C1 N2 1.326(8) .
C1 H1 0.9500 .
N2 C3 1.376(8) .
N2 C6 1.459(9) .
C3 C4 1.353(10) .
C3 H3 0.9500 .
C4 N5 1.364(9) .
C4 H4 0.9500 .
N5 C7 1.470(9) .
C6 H6A 0.9800 .
C6 H6B 0.9800 .
C6 H6C 0.9800 .
C7 C8 1.492(10) .
C7 H7A 0.9900 .
C7 H7B 0.9900 .
C8 H8A 0.9800 .
C8 H8B 0.9800 .
C8 H8C 0.9800 .
Li1 O1B 1.906(11) 4_565
Li1 O3A 1.932(11) .
Li1 O2B 1.934(12) .
Li1 O1A 1.937(12) 4_565
S1A O1A 1.432(5) .
S1A O3A 1.434(5) .
S1A O2A 1.436(5) .
S1A C1A 1.814(7) .
O1A Li1 1.937(12) 4_566
C1A F1A 1.327(8) .
C1A F3A 1.329(8) .
C1A F2A 1.330(8) .
S1B O3B 1.437(5) .
S1B O1B 1.440(4) .
S1B O2B 1.444(5) .
S1B C1B 1.817(7) .
O1B Li1 1.906(11) 4_566
C1B F1B 1.321(7) .
C1B F3B 1.334(7) .
C1B F2B 1.335(7) .

loop_
_geom_torsion_atom_site_label_1
_geom_torsion_atom_site_label_2
_geom_torsion_atom_site_label_3
_geom_torsion_atom_site_label_4
_geom_torsion
_geom_torsion_site_symmetry_1
_geom_torsion_site_symmetry_4
N5 C1 N2 C3 0.4(7) . .
N5 C1 N2 C6 171.5(6) . .
C1 N2 C3 C4 -0.5(7) . .
C6 N2 C3 C4 -171.8(6) . .
N2 C3 C4 N5 0.5(7) . .
N2 C1 N5 C4 -0.1(7) . .
N2 C1 N5 C7 177.6(6) . .
C3 C4 N5 C1 -0.2(7) . .
C3 C4 N5 C7 -177.9(6) . .
C1 N5 C7 C8 -89.3(8) . .
C4 N5 C7 C8 88.0(8) . .
O3A S1A O1A Li1 -7.7(8) . 4_566
O2A S1A O1A Li1 -144.4(7) . 4_566
C1A S1A O1A Li1 103.5(7) . 4_566
O1A S1A O3A Li1 -65.9(8) . .
O2A S1A O3A Li1 70.1(8) . .
C1A S1A O3A Li1 -177.3(7) . .
O1B Li1 O3A S1A -50.5(9) 4_565 .
O2B Li1 O3A S1A 66.5(10) . .
O1A Li1 O3A S1A -176.2(5) 4_565 .
O1A S1A C1A F1A 178.0(5) . .
O3A S1A C1A F1A -62.8(5) . .
O2A S1A C1A F1A 58.4(5) . .
O1A S1A C1A F3A 58.5(5) . .
O3A S1A C1A F3A 177.6(5) . .
O2A S1A C1A F3A -61.2(5) . .
O1A S1A C1A F2A -61.7(5) . .
O3A S1A C1A F2A 57.4(5) . .
O2A S1A C1A F2A 178.6(5) . .
O3B S1B O1B Li1 172.4(8) . 4_566
O2B S1B O1B Li1 -52.1(9) . 4_566
C1B S1B O1B Li1 60.9(9) . 4_566
O3B S1B O2B Li1 130.5(7) . .
O1B S1B O2B Li1 -5.2(8) . .
C1B S1B O2B Li1 -118.4(7) . .
O1B Li1 O2B S1B 124.6(6) 4_565 .
O3A Li1 O2B S1B 8.3(11) . .
O1A Li1 O2B S1B -107.1(7) 4_565 .
O3B S1B C1B F1B 60.7(5) . .
O1B S1B C1B F1B -179.5(4) . .
O2B S1B C1B F1B -58.3(5) . .
O3B S1B C1B F3B -178.9(4) . .
O1B S1B C1B F3B -59.2(5) . .
O2B S1B C1B F3B 62.0(5) . .
O3B S1B C1B F2B -59.4(5) . .
O1B S1B C1B F2B 60.4(5) . .
O2B S1B C1B F2B -178.4(4) . .
